data_1520055
loop_
_publ_author_name
'Saito, Teruhiko'
'Nishiyama, Haruka'
'Kawakita, Kento'
'Nechayev, Michael'
'Kriegel, Benjamin'
'Tsurugi, Hayato'
'Arnold, John'
'Mashima, Kazushi'

_publ_section_title
;
 Reduction of ((t)BuN&#x2550;)NbCl3(py)2 in a Salt-Free Manner for
 Generating Nb(IV) Dinuclear Complexes and Their Reactivity toward
 Benzo[c]cinnoline.
;
_journal_issue 12
_journal_name_full 'Inorganic chemistry'
_journal_page_first 6004
_journal_page_last 6009
_journal_paper_doi 10.1021/acs.inorgchem.5b00812
_journal_volume 54
_journal_year 2015
_chemical_formula_moiety 'C23 H33 Cl4 N5 Nb2'
_chemical_formula_sum 'C23 H33 Cl4 N5 Nb2'
_chemical_formula_weight 707.16
_chemical_name_common Complex4
_chemical_name_systematic
;
 ?
;
_space_group_IT_number 2
_symmetry_cell_setting triclinic
_symmetry_space_group_name_Hall '-P 1'
_symmetry_space_group_name_H-M 'P -1'
_atom_sites_solution_hydrogens geom
_atom_sites_solution_primary direct
_atom_sites_solution_secondary difmap
_audit_creation_method SHELXL-97
_cell_angle_alpha 87.369(6)
_cell_angle_beta 83.921(6)
_cell_angle_gamma 77.279(6)
_cell_formula_units_Z 2
_cell_length_a 8.5962(12)
_cell_length_b 11.0422(16)
_cell_length_c 15.754(2)
_cell_measurement_reflns_used 9724
_cell_measurement_temperature 100(2)
_cell_measurement_theta_max 25.35
_cell_measurement_theta_min 2.27
_cell_volume 1450.1(3)
_computing_cell_refinement 'Bruker SAINT'
_computing_data_collection 'Bruker APEX2'
_computing_data_reduction 'Bruker SAINT'
_computing_molecular_graphics 'Yadokari-XG 2009'
_computing_publication_material 'Yadokari-XG 2009 '
_computing_structure_refinement 'SHELXL-97 (Sheldrick, 1997)'
_computing_structure_solution 'SHELXS-97 (Sheldrick, 2008)'
_diffrn_ambient_temperature 100(2)
_diffrn_measured_fraction_theta_full 0.996
_diffrn_measured_fraction_theta_max 0.996
_diffrn_measurement_device_type 'Bruker APEX-II CCD'
_diffrn_measurement_method '\f and \w scans'
_diffrn_radiation_monochromator graphite
_diffrn_radiation_source 'sealed tube'
_diffrn_radiation_type MoK\a
_diffrn_radiation_wavelength 0.71073
_diffrn_reflns_av_R_equivalents 0.0230
_diffrn_reflns_av_sigmaI/netI 0.0145
_diffrn_reflns_limit_h_max 10
_diffrn_reflns_limit_h_min -10
_diffrn_reflns_limit_k_max 13
_diffrn_reflns_limit_k_min -13
_diffrn_reflns_limit_l_max 18
_diffrn_reflns_limit_l_min -18
_diffrn_reflns_number 40131
_diffrn_reflns_theta_full 25.35
_diffrn_reflns_theta_max 25.35
_diffrn_reflns_theta_min 1.89
_diffrn_standards_number 0
_exptl_absorpt_coefficient_mu 1.180
_exptl_absorpt_correction_type none
_exptl_crystal_colour orange
_exptl_crystal_density_diffrn 1.620
_exptl_crystal_density_method 'not measured'
_exptl_crystal_description block
_exptl_crystal_F_000 712
_exptl_crystal_size_max 0.20
_exptl_crystal_size_mid 0.05
_exptl_crystal_size_min 0.05
_refine_diff_density_max 0.446
_refine_diff_density_min -0.671
_refine_diff_density_rms 0.062
_refine_ls_extinction_method none
_refine_ls_goodness_of_fit_ref 0.901
_refine_ls_matrix_type full
_refine_ls_number_parameters 313
_refine_ls_number_reflns 5290
_refine_ls_number_restraints 0
_refine_ls_restrained_S_all 0.901
_refine_ls_R_factor_all 0.0225
_refine_ls_R_factor_gt 0.0208
_refine_ls_shift/su_max 0.001
_refine_ls_shift/su_mean 0.000
_refine_ls_structure_factor_coef Fsqd
_refine_ls_weighting_details 'calc w=1/[\s^2^(Fo^2^)+(0.1000P)^2^+0.0000P] where P=(Fo^2^+2Fc^2^)/3'
_refine_ls_weighting_scheme calc
_refine_ls_wR_factor_gt 0.0959
_refine_ls_wR_factor_ref 0.0989
_reflns_number_gt 5003
_reflns_number_total 5290
_reflns_threshold_expression >2sigma(I)
_cod_data_source_file ic5b00812_si_003.cif
_cod_data_source_block Complex4
_cod_depositor_comments 'Adding full bibliography for 1520054--1520057.cif.'
_cod_database_code 1520055

loop_
_symmetry_equiv_pos_as_xyz
'x, y, z'
'-x, -y, -z'

loop_
_atom_site_label
_atom_site_type_symbol
_atom_site_fract_x
_atom_site_fract_y
_atom_site_fract_z
_atom_site_U_iso_or_equiv
_atom_site_adp_type
_atom_site_occupancy
_atom_site_symmetry_multiplicity
_atom_site_calc_flag
_atom_site_refinement_flags
Nb1 Nb 0.41963(2) 0.164848(16) 0.212833(11) 0.01087(10) Uani 1 1 d .
Nb2 Nb 0.25243(2) 0.299855(16) 0.329058(11) 0.01146(10) Uani 1 1 d .
Cl1 Cl 0.54753(6) 0.19344(5) 0.34498(3) 0.01539(14) Uani 1 1 d .
Cl2 Cl 0.32068(7) 0.12114(5) 0.08166(3) 0.01845(15) Uani 1 1 d .
Cl3 Cl -0.02168(7) 0.40759(5) 0.31501(3) 0.01975(15) Uani 1 1 d .
Cl4 Cl 0.19338(7) 0.25796(5) 0.48634(3) 0.02001(15) Uani 1 1 d .
N1 N 0.2384(2) 0.13211(16) 0.29294(11) 0.0134(4) Uani 1 1 d .
N2 N 0.5759(2) -0.04805(16) 0.21622(11) 0.0149(4) Uani 1 1 d .
N3 N 0.6684(2) 0.17519(17) 0.13292(12) 0.0172(4) Uani 1 1 d .
N4 N 0.3344(2) 0.34839(16) 0.21141(11) 0.0132(4) Uani 1 1 d .
N5 N 0.3268(2) 0.46985(17) 0.38727(11) 0.0172(4) Uani 1 1 d .
C9 C 0.6626(3) -0.0950(2) 0.28303(14) 0.0177(5) Uani 1 1 d .
H9 H 0.6558 -0.0456 0.3301 0.021 Uiso 1 1 calc R
C18 C 0.7764(3) 0.2299(2) 0.16240(15) 0.0210(5) Uani 1 1 d .
H18 H 0.7568 0.2585 0.2180 0.025 Uiso 1 1 calc R
C20 C 0.5234(3) 0.5889(2) 0.40432(14) 0.0218(5) Uani 1 1 d .
H20 H 0.6267 0.6014 0.3908 0.026 Uiso 1 1 calc R
C23 C 0.2207(3) 0.5476(2) 0.44005(14) 0.0205(5) Uani 1 1 d .
H23 H 0.1177 0.5339 0.4525 0.025 Uiso 1 1 calc R
C22 C 0.2606(3) 0.6470(2) 0.47628(14) 0.0238(6) Uani 1 1 d .
H22 H 0.1848 0.7001 0.5117 0.029 Uiso 1 1 calc R
C13 C 0.5900(3) -0.1225(2) 0.15091(14) 0.0211(5) Uani 1 1 d .
H13 H 0.5329 -0.0924 0.1046 0.025 Uiso 1 1 calc R
C10 C 0.7598(3) -0.2126(2) 0.28326(15) 0.0227(5) Uani 1 1 d .
H10 H 0.8178 -0.2409 0.3295 0.027 Uiso 1 1 calc R
C17 C 0.9146(3) 0.2459(3) 0.11487(16) 0.0290(6) Uani 1 1 d .
H17 H 0.9867 0.2830 0.1384 0.035 Uiso 1 1 calc R
C21 C 0.4143(3) 0.6669(2) 0.45928(14) 0.0234(6) Uani 1 1 d .
H21 H 0.4439 0.7318 0.4845 0.028 Uiso 1 1 calc R
C1 C 0.1562(3) 0.0307(2) 0.32229(15) 0.0172(5) Uani 1 1 d .
C8 C 0.2532(4) 0.5814(2) 0.20180(16) 0.0307(6) Uani 1 1 d .
H8 H 0.3266 0.5952 0.2404 0.046 Uiso 1 1 calc R
H8A H 0.1534 0.5751 0.2334 0.046 Uiso 1 1 calc R
H8B H 0.2352 0.6495 0.1613 0.046 Uiso 1 1 calc R
C19 C 0.4748(3) 0.4916(2) 0.36981(14) 0.0204(5) Uani 1 1 d .
H19 H 0.5480 0.4390 0.3329 0.024 Uiso 1 1 calc R
C14 C 0.7025(3) 0.1337(2) 0.05212(15) 0.0211(5) Uani 1 1 d .
H14 H 0.6316 0.0934 0.0305 0.025 Uiso 1 1 calc R
C5 C 0.3239(3) 0.4612(2) 0.15455(15) 0.0209(5) Uani 1 1 d .
C11 C 0.7703(3) -0.2877(2) 0.21484(16) 0.0249(5) Uani 1 1 d .
H11 H 0.8338 -0.3676 0.2139 0.030 Uiso 1 1 calc R
C12 C 0.6821(3) -0.2398(2) 0.14676(15) 0.0255(6) Uani 1 1 d .
H12 H 0.6863 -0.2874 0.0991 0.031 Uiso 1 1 calc R
C4 C -0.0141(3) 0.0847(2) 0.36219(16) 0.0220(5) Uani 1 1 d .
H4 H -0.0715 0.1401 0.3217 0.033 Uiso 1 1 calc R
H4A H -0.0091 0.1295 0.4123 0.033 Uiso 1 1 calc R
H4B H -0.0684 0.0185 0.3776 0.033 Uiso 1 1 calc R
C15 C 0.8370(3) 0.1481(2) 0.00026(15) 0.0248(5) Uani 1 1 d .
H15 H 0.8551 0.1192 -0.0552 0.030 Uiso 1 1 calc R
C2 C 0.1454(3) -0.0488(3) 0.24671(17) 0.0291(6) Uani 1 1 d .
H2 H 0.2514 -0.0852 0.2220 0.044 Uiso 1 1 calc R
H2A H 0.0873 0.0024 0.2046 0.044 Uiso 1 1 calc R
H2B H 0.0908 -0.1134 0.2663 0.044 Uiso 1 1 calc R
C3 C 0.2504(3) -0.0480(2) 0.38906(17) 0.0261(6) Uani 1 1 d .
H3 H 0.2651 0.0043 0.4332 0.039 Uiso 1 1 calc R
H3A H 0.3530 -0.0896 0.3629 0.039 Uiso 1 1 calc R
H3B H 0.1925 -0.1084 0.4133 0.039 Uiso 1 1 calc R
C16 C 0.9444(3) 0.2064(3) 0.03214(16) 0.0267(6) Uani 1 1 d .
H16 H 1.0353 0.2186 -0.0018 0.032 Uiso 1 1 calc R
C7 C 0.4931(4) 0.4702(3) 0.1155(2) 0.0428(8) Uani 1 1 d .
H7 H 0.5347 0.4033 0.0769 0.064 Uiso 1 1 calc R
H7A H 0.5622 0.4648 0.1602 0.064 Uiso 1 1 calc R
H7B H 0.4879 0.5480 0.0850 0.064 Uiso 1 1 calc R
C6 C 0.2187(5) 0.4506(3) 0.08602(18) 0.0460(8) Uani 1 1 d .
H6 H 0.1131 0.4481 0.1117 0.069 Uiso 1 1 calc R
H6A H 0.2628 0.3758 0.0551 0.069 Uiso 1 1 calc R
H6B H 0.2133 0.5210 0.0475 0.069 Uiso 1 1 calc R

loop_
_atom_site_aniso_label
_atom_site_aniso_U_11
_atom_site_aniso_U_22
_atom_site_aniso_U_33
_atom_site_aniso_U_23
_atom_site_aniso_U_13
_atom_site_aniso_U_12
Nb1 0.01244(15) 0.01078(15) 0.00924(14) -0.00210(9) -0.00105(9) -0.00185(10)
Nb2 0.01589(15) 0.00952(15) 0.00859(14) -0.00110(9) -0.00009(9) -0.00227(10)
Cl1 0.0169(3) 0.0164(3) 0.0133(3) -0.0034(2) -0.0044(2) -0.0025(2)
Cl2 0.0180(3) 0.0235(3) 0.0134(3) -0.0071(2) -0.0046(2) -0.0006(2)
Cl3 0.0184(3) 0.0181(3) 0.0194(3) 0.0006(2) 0.0009(2) 0.0016(2)
Cl4 0.0287(3) 0.0203(3) 0.0118(3) 0.0004(2) -0.0003(2) -0.0078(2)
N1 0.0161(10) 0.0116(9) 0.0125(9) 0.0013(7) -0.0038(7) -0.0026(8)
N2 0.0172(10) 0.0109(9) 0.0148(9) -0.0013(7) 0.0044(7) -0.0018(8)
N3 0.0157(10) 0.0156(10) 0.0195(10) -0.0033(8) 0.0004(8) -0.0020(8)
N4 0.0141(9) 0.0129(9) 0.0126(8) -0.0030(7) -0.0001(7) -0.0026(8)
N5 0.0285(11) 0.0125(10) 0.0107(9) -0.0010(7) 0.0026(8) -0.0068(8)
C9 0.0184(12) 0.0177(12) 0.0173(11) -0.0021(9) -0.0023(9) -0.0043(10)
C18 0.0175(12) 0.0271(13) 0.0184(11) 0.0023(10) -0.0040(10) -0.0043(10)
C20 0.0328(14) 0.0178(12) 0.0187(11) 0.0057(9) -0.0057(10) -0.0134(11)
C23 0.0287(14) 0.0160(12) 0.0144(11) 0.0001(9) 0.0033(10) -0.0026(10)
C22 0.0421(16) 0.0130(12) 0.0133(11) -0.0029(9) 0.0008(11) -0.0009(11)
C13 0.0264(13) 0.0195(12) 0.0167(11) -0.0010(9) -0.0055(10) -0.0015(10)
C10 0.0221(13) 0.0235(13) 0.0208(12) 0.0073(10) -0.0040(10) -0.0023(10)
C17 0.0202(13) 0.0416(16) 0.0285(13) 0.0037(12) -0.0051(11) -0.0135(12)
C21 0.0451(16) 0.0126(11) 0.0152(11) 0.0013(9) -0.0076(11) -0.0102(11)
C1 0.0170(12) 0.0135(11) 0.0222(11) -0.0027(9) 0.0008(9) -0.0065(10)
C8 0.0430(17) 0.0189(13) 0.0246(13) 0.0024(10) 0.0026(12) 0.0019(12)
C19 0.0311(14) 0.0177(12) 0.0139(11) -0.0006(9) -0.0023(10) -0.0085(11)
C14 0.0180(12) 0.0245(13) 0.0206(12) -0.0075(10) 0.0029(10) -0.0047(10)
C5 0.0295(14) 0.0158(12) 0.0150(11) 0.0038(9) 0.0019(10) -0.0027(10)
C11 0.0307(14) 0.0157(12) 0.0243(12) 0.0023(9) -0.0007(11) 0.0017(10)
C12 0.0350(15) 0.0222(13) 0.0174(11) -0.0045(10) -0.0001(11) -0.0026(11)
C4 0.0211(13) 0.0224(13) 0.0226(12) -0.0026(10) 0.0008(10) -0.0055(11)
C15 0.0237(13) 0.0308(14) 0.0166(11) -0.0011(10) 0.0025(10) -0.0006(11)
C2 0.0318(15) 0.0269(15) 0.0320(14) -0.0125(11) 0.0067(12) -0.0162(12)
C3 0.0213(13) 0.0183(13) 0.0365(14) 0.0101(11) 0.0021(11) -0.0042(10)
C16 0.0147(12) 0.0407(16) 0.0230(12) 0.0063(11) -0.0005(10) -0.0046(11)
C7 0.0394(18) 0.0226(14) 0.058(2) 0.0186(13) 0.0173(15) -0.0031(13)
C6 0.084(3) 0.0255(15) 0.0353(16) 0.0134(12) -0.0341(17) -0.0159(16)

loop_
_atom_type_symbol
_atom_type_description
_atom_type_scat_dispersion_real
_atom_type_scat_dispersion_imag
_atom_type_scat_source
C C 0.0033 0.0016 'International Tables Vol C Tables 4.2.6.8 and 6.1.1.4'
H H 0.0000 0.0000 'International Tables Vol C Tables 4.2.6.8 and 6.1.1.4'
N N 0.0061 0.0033 'International Tables Vol C Tables 4.2.6.8 and 6.1.1.4'
Cl Cl 0.1484 0.1585 'International Tables Vol C Tables 4.2.6.8 and 6.1.1.4'
Nb Nb -2.0727 0.6215 'International Tables Vol C Tables 4.2.6.8 and 6.1.1.4'

loop_
_geom_angle_atom_site_label_1
_geom_angle_atom_site_label_2
_geom_angle_atom_site_label_3
_geom_angle
N1 Nb1 N4 93.37(7)
N1 Nb1 N3 168.99(7)
N4 Nb1 N3 94.76(7)
N1 Nb1 Cl2 97.67(5)
N4 Nb1 Cl2 97.60(5)
N3 Nb1 Cl2 88.59(5)
N1 Nb1 N2 95.24(7)
N4 Nb1 N2 168.35(7)
N3 Nb1 N2 75.74(6)
Cl2 Nb1 N2 89.01(5)
N1 Nb1 Cl1 85.50(5)
N4 Nb1 Cl1 87.07(5)
N3 Nb1 Cl1 87.52(5)
Cl2 Nb1 Cl1 174.162(19)
N2 Nb1 Cl1 85.81(5)
N1 Nb1 Nb2 50.73(5)
N4 Nb1 Nb2 50.95(5)
N3 Nb1 Nb2 131.70(4)
Cl2 Nb1 Nb2 124.162(18)
N2 Nb1 Nb2 131.62(4)
Cl1 Nb1 Nb2 61.588(16)
N1 Nb2 N4 92.86(7)
N1 Nb2 N5 165.51(7)
N4 Nb2 N5 90.85(6)
N1 Nb2 Cl3 98.72(6)
N4 Nb2 Cl3 94.34(6)
N5 Nb2 Cl3 94.96(5)
N1 Nb2 Cl4 95.39(5)
N4 Nb2 Cl4 168.39(5)
N5 Nb2 Cl4 79.18(4)
Cl3 Nb2 Cl4 92.46(2)
N1 Nb2 Nb1 50.39(5)
N4 Nb2 Nb1 50.70(5)
N5 Nb2 Nb1 124.46(5)
Cl3 Nb2 Nb1 122.237(17)
Cl4 Nb2 Nb1 131.418(17)
N1 Nb2 Cl1 83.55(5)
N4 Nb2 Cl1 85.16(5)
N5 Nb2 Cl1 82.81(5)
Cl3 Nb2 Cl1 177.702(18)
Cl4 Nb2 Cl1 87.68(2)
Nb1 Nb2 Cl1 59.017(14)
Nb1 Cl1 Nb2 59.395(15)
C1 N1 Nb1 140.97(14)
C1 N1 Nb2 139.25(14)
Nb1 N1 Nb2 78.88(6)
C13 N2 C9 116.08(19)
C13 N2 Nb1 121.68(16)
C9 N2 Nb1 122.10(14)
C18 N3 C14 116.27(19)
C18 N3 Nb1 122.57(14)
C14 N3 Nb1 120.99(15)
C5 N4 Nb1 142.16(14)
C5 N4 Nb2 139.36(14)
Nb1 N4 Nb2 78.35(7)
C19 N5 C23 118.1(2)
C19 N5 Nb2 121.58(14)
C23 N5 Nb2 120.35(16)
N2 C9 C10 122.7(2)
N3 C18 C17 123.6(2)
C21 C20 C19 118.3(2)
N5 C23 C22 122.0(2)
C21 C22 C23 119.4(2)
N2 C13 C12 124.7(2)
C11 C10 C9 119.7(2)
C16 C17 C18 119.1(2)
C20 C21 C22 119.2(2)
N1 C1 C3 108.39(18)
N1 C1 C4 110.25(18)
C3 C1 C4 109.11(19)
N1 C1 C2 110.18(19)
C3 C1 C2 110.4(2)
C4 C1 C2 108.5(2)
N5 C19 C20 123.1(2)
N3 C14 C15 123.4(2)
N4 C5 C6 108.08(19)
N4 C5 C8 112.93(18)
C6 C5 C8 108.6(2)
N4 C5 C7 109.6(2)
C6 C5 C7 110.9(2)
C8 C5 C7 106.8(2)
C10 C11 C12 117.6(2)
C13 C12 C11 119.3(2)
C14 C15 C16 118.8(2)
C17 C16 C15 118.8(2)

loop_
_geom_bond_atom_site_label_1
_geom_bond_atom_site_label_2
_geom_bond_distance
Nb1 N1 1.9847(18)
Nb1 N4 1.9975(18)
Nb1 N3 2.3862(19)
Nb1 Cl2 2.4231(6)
Nb1 N2 2.4386(18)
Nb1 Cl1 2.5180(6)
Nb1 Nb2 2.5279(4)
Nb2 N1 1.9945(17)
Nb2 N4 2.0044(18)
Nb2 N5 2.3629(18)
Nb2 Cl3 2.4224(7)
Nb2 Cl4 2.5185(6)
Nb2 Cl1 2.5833(7)
N1 C1 1.483(3)
N2 C13 1.325(3)
N2 C9 1.371(3)
N3 C18 1.345(3)
N3 C14 1.353(3)
N4 C5 1.492(3)
N5 C19 1.344(3)
N5 C23 1.349(3)
C9 C10 1.381(3)
C18 C17 1.376(3)
C20 C21 1.382(3)
C20 C19 1.387(3)
C23 C22 1.384(3)
C22 C21 1.383(4)
C13 C12 1.362(3)
C10 C11 1.373(4)
C17 C16 1.374(4)
C1 C3 1.518(3)
C1 C4 1.533(3)
C1 C2 1.534(3)
C8 C5 1.525(3)
C14 C15 1.378(3)
C5 C6 1.504(4)
C5 C7 1.540(4)
C11 C12 1.396(4)
C15 C16 1.381(4)

loop_
_geom_torsion_atom_site_label_1
_geom_torsion_atom_site_label_2
_geom_torsion_atom_site_label_3
_geom_torsion_atom_site_label_4
_geom_torsion
N4 Nb1 Nb2 N1 139.56(10)
N3 Nb1 Nb2 N1 -165.87(9)
Cl2 Nb1 Nb2 N1 69.73(7)
N2 Nb1 Nb2 N1 -55.36(9)
Cl1 Nb1 Nb2 N1 -109.08(7)
N1 Nb1 Nb2 N4 -139.56(10)
N3 Nb1 Nb2 N4 54.57(9)
Cl2 Nb1 Nb2 N4 -69.83(7)
N2 Nb1 Nb2 N4 165.08(9)
Cl1 Nb1 Nb2 N4 111.35(7)
N1 Nb1 Nb2 N5 162.99(9)
N4 Nb1 Nb2 N5 -57.44(9)
N3 Nb1 Nb2 N5 -2.88(9)
Cl2 Nb1 Nb2 N5 -127.27(6)
N2 Nb1 Nb2 N5 107.63(8)
Cl1 Nb1 Nb2 N5 53.91(6)
N1 Nb1 Nb2 Cl3 -73.18(7)
N4 Nb1 Nb2 Cl3 66.38(7)
N3 Nb1 Nb2 Cl3 120.95(7)
Cl2 Nb1 Nb2 Cl3 -3.44(3)
N2 Nb1 Nb2 Cl3 -128.54(6)
Cl1 Nb1 Nb2 Cl3 177.74(2)
N1 Nb1 Nb2 Cl4 55.43(7)
N4 Nb1 Nb2 Cl4 -165.01(7)
N3 Nb1 Nb2 Cl4 -110.44(7)
Cl2 Nb1 Nb2 Cl4 125.17(3)
N2 Nb1 Nb2 Cl4 0.07(6)
Cl1 Nb1 Nb2 Cl4 -53.65(2)
N1 Nb1 Nb2 Cl1 109.08(7)
N4 Nb1 Nb2 Cl1 -111.35(7)
N3 Nb1 Nb2 Cl1 -56.79(7)
Cl2 Nb1 Nb2 Cl1 178.82(2)
N2 Nb1 Nb2 Cl1 53.72(6)
N1 Nb1 Cl1 Nb2 -47.22(5)
N4 Nb1 Cl1 Nb2 46.40(5)
N3 Nb1 Cl1 Nb2 141.30(5)
Cl2 Nb1 Cl1 Nb2 -170.33(18)
N2 Nb1 Cl1 Nb2 -142.82(4)
N1 Nb2 Cl1 Nb1 47.11(5)
N4 Nb2 Cl1 Nb1 -46.33(5)
N5 Nb2 Cl1 Nb1 -137.81(4)
Cl3 Nb2 Cl1 Nb1 -123.7(4)
Cl4 Nb2 Cl1 Nb1 142.808(17)
N4 Nb1 N1 C1 160.1(2)
N3 Nb1 N1 C1 -62.3(4)
Cl2 Nb1 N1 C1 62.0(2)
N2 Nb1 N1 C1 -27.7(2)
Cl1 Nb1 N1 C1 -113.1(2)
Nb2 Nb1 N1 C1 -169.6(3)
N4 Nb1 N1 Nb2 -30.30(7)
N3 Nb1 N1 Nb2 107.3(3)
Cl2 Nb1 N1 Nb2 -128.44(4)
N2 Nb1 N1 Nb2 141.85(6)
Cl1 Nb1 N1 Nb2 56.49(4)
N4 Nb2 N1 C1 -159.9(2)
N5 Nb2 N1 C1 95.4(3)
Cl3 Nb2 N1 C1 -65.1(2)
Cl4 Nb2 N1 C1 28.3(2)
Nb1 Nb2 N1 C1 169.9(3)
Cl1 Nb2 N1 C1 115.3(2)
N4 Nb2 N1 Nb1 30.17(7)
N5 Nb2 N1 Nb1 -74.5(3)
Cl3 Nb2 N1 Nb1 125.00(4)
Cl4 Nb2 N1 Nb1 -141.67(4)
Cl1 Nb2 N1 Nb1 -54.62(4)
N1 Nb1 N2 C13 106.60(17)
N4 Nb1 N2 C13 -115.8(3)
N3 Nb1 N2 C13 -79.82(17)
Cl2 Nb1 N2 C13 8.98(16)
Cl1 Nb1 N2 C13 -168.32(17)
Nb2 Nb1 N2 C13 146.36(15)
N1 Nb1 N2 C9 -77.83(17)
N4 Nb1 N2 C9 59.7(4)
N3 Nb1 N2 C9 95.75(16)
Cl2 Nb1 N2 C9 -175.45(16)
Cl1 Nb1 N2 C9 7.24(16)
Nb2 Nb1 N2 C9 -38.07(18)
N1 Nb1 N3 C18 -73.1(4)
N4 Nb1 N3 C18 64.38(18)
Cl2 Nb1 N3 C18 161.89(18)
N2 Nb1 N3 C18 -108.77(18)
Cl1 Nb1 N3 C18 -22.47(17)
Nb2 Nb1 N3 C18 25.0(2)
N1 Nb1 N3 C14 111.9(4)
N4 Nb1 N3 C14 -110.65(18)
Cl2 Nb1 N3 C14 -13.14(17)
N2 Nb1 N3 C14 76.19(18)
Cl1 Nb1 N3 C14 162.50(17)
Nb2 Nb1 N3 C14 -150.06(15)
N1 Nb1 N4 C5 -145.8(2)
N3 Nb1 N4 C5 41.6(2)
Cl2 Nb1 N4 C5 -47.6(2)
N2 Nb1 N4 C5 76.5(4)
Cl1 Nb1 N4 C5 128.9(2)
Nb2 Nb1 N4 C5 -176.0(3)
N1 Nb1 N4 Nb2 30.20(7)
N3 Nb1 N4 Nb2 -142.38(6)
Cl2 Nb1 N4 Nb2 128.41(4)
N2 Nb1 N4 Nb2 -107.5(3)
Cl1 Nb1 N4 Nb2 -55.11(4)
N1 Nb2 N4 C5 146.2(2)
N5 Nb2 N4 C5 -47.8(2)
Cl3 Nb2 N4 C5 47.2(2)
Cl4 Nb2 N4 C5 -78.4(4)
Nb1 Nb2 N4 C5 176.2(3)
Cl1 Nb2 N4 C5 -130.5(2)
N1 Nb2 N4 Nb1 -30.02(7)
N5 Nb2 N4 Nb1 135.97(6)
Cl3 Nb2 N4 Nb1 -128.99(4)
Cl4 Nb2 N4 Nb1 105.3(3)
Cl1 Nb2 N4 Nb1 53.26(4)
N1 Nb2 N5 C19 54.0(3)
N4 Nb2 N5 C19 -50.94(18)
Cl3 Nb2 N5 C19 -145.37(17)
Cl4 Nb2 N5 C19 123.07(18)
Nb1 Nb2 N5 C19 -10.2(2)
Cl1 Nb2 N5 C19 34.07(17)
N1 Nb2 N5 C23 -125.4(3)
N4 Nb2 N5 C23 129.67(17)
Cl3 Nb2 N5 C23 35.24(17)
Cl4 Nb2 N5 C23 -56.32(16)
Nb1 Nb2 N5 C23 170.39(14)
Cl1 Nb2 N5 C23 -145.32(17)
C13 N2 C9 C10 0.1(3)
Nb1 N2 C9 C10 -175.71(17)
C14 N3 C18 C17 0.7(3)
Nb1 N3 C18 C17 -174.5(2)
C19 N5 C23 C22 -0.3(3)
Nb2 N5 C23 C22 179.08(18)
N5 C23 C22 C21 -1.0(4)
C9 N2 C13 C12 0.5(3)
Nb1 N2 C13 C12 176.31(19)
N2 C9 C10 C11 -0.7(4)
N3 C18 C17 C16 1.2(4)
C19 C20 C21 C22 -1.5(3)
C23 C22 C21 C20 1.9(4)
Nb1 N1 C1 C3 81.8(3)
Nb2 N1 C1 C3 -82.4(3)
Nb1 N1 C1 C4 -158.86(18)
Nb2 N1 C1 C4 36.9(3)
Nb1 N1 C1 C2 -39.1(3)
Nb2 N1 C1 C2 156.7(2)
C23 N5 C19 C20 0.8(3)
Nb2 N5 C19 C20 -178.58(18)
C21 C20 C19 N5 0.1(4)
C18 N3 C14 C15 -1.8(3)
Nb1 N3 C14 C15 173.57(19)
Nb1 N4 C5 C6 66.9(3)
Nb2 N4 C5 C6 -107.0(3)
Nb1 N4 C5 C8 -172.95(19)
Nb2 N4 C5 C8 13.1(3)
Nb1 N4 C5 C7 -54.1(3)
Nb2 N4 C5 C7 132.0(2)
C9 C10 C11 C12 0.8(4)
N2 C13 C12 C11 -0.4(4)
C10 C11 C12 C13 -0.3(4)
N3 C14 C15 C16 0.9(4)
C18 C17 C16 C15 -2.1(4)
C14 C15 C16 C17 1.1(4)
